data_2205982
loop_
_publ_author_name
'Zongxuan Shen'
'Ding Yi'
'Yawen Zhang'
'De-Chun Zhang'

_publ_section_title
(6<i>R</i>,7a<i>S</i>)-1,3,5,6,7,7a-Hexahydro-3-(2-hydroxyphenyl)-1,1-diphenylpyrrolo[1,2-<i>c</i>][1,3]oxazol-6-ol
_journal_issue 6
_journal_name_full 'Acta Crystallographica Section E'
_journal_page_first o1715
_journal_page_last o1717
_journal_paper_doi 10.1107/S1600536805014303
_journal_volume 61
_journal_year 2005
_chemical_formula_iupac 'C24 H23 N O3'
_chemical_formula_moiety 'C24 H23 N O3'
_chemical_formula_sum 'C24 H23 N O3'
_chemical_formula_weight 373.43
_chemical_name_systematic
;
(6R,7aS)-1,3,5,6,7,7a-Hexahydro-3-(2-hydroxyphenyl)-1,1-
diphenylpyrrolo[1,2-c][1,3]oxazol-6-ol
;
_space_group_IT_number 19
_symmetry_cell_setting orthorhombic
_symmetry_space_group_name_Hall 'P 2ac 2ab'
_symmetry_space_group_name_H-M 'P 21 21 21'
_atom_sites_solution_hydrogens geom
_atom_sites_solution_primary direct
_atom_sites_solution_secondary difmap
_audit_creation_method SHELXL-97
_cell_angle_alpha 90.00
_cell_angle_beta 90.00
_cell_angle_gamma 90.00
_cell_formula_units_Z 4
_cell_length_a 6.0329(5)
_cell_length_b 9.4215(10)
_cell_length_c 33.796(4)
_cell_measurement_reflns_used 6890
_cell_measurement_temperature 193(2)
_cell_measurement_theta_max 25.3
_cell_measurement_theta_min 3.0
_cell_volume 1920.9(3)
_computing_cell_refinement CrystalClear
_computing_data_collection 'CrystalClear (Rigaku, 1999)'
_computing_data_reduction 'CrystalStructure (Rigaku, 2000)'
_computing_molecular_graphics CrystalClear
_computing_publication_material SHELXL97
_computing_structure_refinement 'SHELXL97 (Sheldrick, 1997)'
_computing_structure_solution 'SHELXS97 (Sheldrick, 1997)'
_diffrn_ambient_temperature 193(2)
_diffrn_detector_area_resol_mean 7.31
_diffrn_measured_fraction_theta_full 0.997
_diffrn_measured_fraction_theta_max 0.997
_diffrn_measurement_device_type 'Rigaku Mercury'
_diffrn_measurement_method \w
_diffrn_radiation_monochromator graphite
_diffrn_radiation_source 'fine-focus sealed tube'
_diffrn_radiation_type MoK\a
_diffrn_radiation_wavelength 0.71070
_diffrn_reflns_av_R_equivalents 0.0367
_diffrn_reflns_av_sigmaI/netI 0.0241
_diffrn_reflns_limit_h_max 7
_diffrn_reflns_limit_h_min -7
_diffrn_reflns_limit_k_max 11
_diffrn_reflns_limit_k_min -11
_diffrn_reflns_limit_l_max 40
_diffrn_reflns_limit_l_min -36
_diffrn_reflns_number 17845
_diffrn_reflns_theta_full 25.35
_diffrn_reflns_theta_max 25.35
_diffrn_reflns_theta_min 3.24
_diffrn_standards_decay_% 0
_diffrn_standards_number 0
_exptl_absorpt_coefficient_mu 0.085
_exptl_absorpt_correction_T_max 0.9907
_exptl_absorpt_correction_T_min 0.9509
_exptl_absorpt_correction_type multi-scan
_exptl_absorpt_process_details '(Jacobson, 1998)'
_exptl_crystal_colour colorless
_exptl_crystal_density_diffrn 1.291
_exptl_crystal_density_method 'not measured'
_exptl_crystal_description plate
_exptl_crystal_F_000 792
_exptl_crystal_size_max 0.60
_exptl_crystal_size_mid 0.39
_exptl_crystal_size_min 0.11
_refine_diff_density_max 0.164
_refine_diff_density_min -0.140
_refine_ls_extinction_method none
_refine_ls_goodness_of_fit_ref 1.150
_refine_ls_hydrogen_treatment constr
_refine_ls_matrix_type full
_refine_ls_number_parameters 254
_refine_ls_number_reflns 2077
_refine_ls_number_restraints 0
_refine_ls_restrained_S_all 1.150
_refine_ls_R_factor_all 0.0444
_refine_ls_R_factor_gt 0.0413
_refine_ls_shift/su_max 0.000
_refine_ls_shift/su_mean 0.000
_refine_ls_structure_factor_coef Fsqd
_refine_ls_weighting_details 'calc w = 1/[\s^2^(Fo^2^)+(0.0341P)^2^+0.4787P] where P = (Fo^2^+2Fc^2^)/3'
_refine_ls_weighting_scheme calc
_refine_ls_wR_factor_gt 0.0909
_refine_ls_wR_factor_ref 0.0924
_reflns_number_gt 1962
_reflns_number_total 2077
_reflns_threshold_expression I>2\s(I)
_cod_data_source_file is6069.cif
_cod_data_source_block 5
_cod_database_code 2205982
_cod_database_fobs_code 2205982

loop_
_symmetry_equiv_pos_as_xyz
'x, y, z'
'x+1/2, -y+1/2, -z'
'-x, y+1/2, -z+1/2'
'-x+1/2, -y, z+1/2'

loop_
_atom_site_label
_atom_site_fract_x
_atom_site_fract_y
_atom_site_fract_z
_atom_site_U_iso_or_equiv
_atom_site_adp_type
_atom_site_calc_flag
_atom_site_refinement_flags
_atom_site_occupancy
_atom_site_type_symbol
O1 0.5448(3) 0.27869(18) 0.36449(5) 0.0340(4) Uani d . 1 O
O2 -0.0799(3) 0.0066(2) 0.30658(6) 0.0528(5) Uani d . 1 O
H2 -0.0784 -0.0311 0.2841 0.079 Uiso calc R 1 H
O3 0.1151(3) 0.40977(19) 0.27578(5) 0.0468(5) Uani d . 1 O
H3 0.1320 0.3277 0.2850 0.070 Uiso calc R 1 H
N1 0.2816(3) 0.2092(2) 0.31859(5) 0.0299(4) Uani d . 1 N
C1 0.4871(4) 0.2893(3) 0.32327(6) 0.0322(5) Uani d . 1 C
H1 0.6055 0.2416 0.3074 0.039 Uiso calc R 1 H
C2 0.1716(4) 0.2061(3) 0.35832(6) 0.0331(6) Uani d . 1 C
H2A 0.0303 0.2615 0.3574 0.040 Uiso calc R 1 H
C3 0.3404(4) 0.2804(3) 0.38693(6) 0.0304(5) Uani d . 1 C
C4 0.3145(5) 0.0595(2) 0.30637(8) 0.0387(6) Uani d . 1 C
H4A 0.4590 0.0231 0.3158 0.046 Uiso calc R 1 H
H4B 0.3080 0.0501 0.2772 0.046 Uiso calc R 1 H
C5 0.1255(4) -0.0184(3) 0.32569(7) 0.0372(6) Uani d . 1 C
H5 0.1573 -0.1224 0.3276 0.045 Uiso calc R 1 H
C6 0.1210(5) 0.0492(3) 0.36578(7) 0.0482(7) Uani d . 1 C
H6A 0.2343 0.0064 0.3833 0.058 Uiso calc R 1 H
H6B -0.0265 0.0378 0.3782 0.058 Uiso calc R 1 H
C7 0.4667(4) 0.4419(2) 0.30922(7) 0.0320(5) Uani d . 1 C
C8 0.6420(5) 0.5334(3) 0.31674(8) 0.0484(7) Uani d . 1 C
H8 0.7657 0.4992 0.3313 0.058 Uiso calc R 1 H
C9 0.6430(6) 0.6728(3) 0.30379(8) 0.0555(8) Uani d . 1 C
H9 0.7643 0.7337 0.3096 0.067 Uiso calc R 1 H
C10 0.4659(6) 0.7212(3) 0.28240(8) 0.0539(8) Uani d . 1 C
H10 0.4649 0.8165 0.2732 0.065 Uiso calc R 1 H
C11 0.2888(5) 0.6338(3) 0.27392(7) 0.0453(7) Uani d . 1 C
H11 0.1662 0.6693 0.2593 0.054 Uiso calc R 1 H
C12 0.2902(4) 0.4932(3) 0.28682(7) 0.0355(6) Uani d . 1 C
C13 0.3772(4) 0.1952(3) 0.42466(7) 0.0335(6) Uani d . 1 C
C14 0.2103(5) 0.1913(3) 0.45288(7) 0.0447(7) Uani d . 1 C
H14 0.0795 0.2458 0.4491 0.054 Uiso calc R 1 H
C15 0.2325(7) 0.1086(3) 0.48662(8) 0.0578(9) Uani d . 1 C
H15 0.1162 0.1055 0.5056 0.069 Uiso calc R 1 H
C16 0.4222(7) 0.0312(3) 0.49269(9) 0.0622(9) Uani d . 1 C
H16 0.4367 -0.0256 0.5158 0.075 Uiso calc R 1 H
C17 0.5900(6) 0.0358(3) 0.46563(10) 0.0655(9) Uani d . 1 C
H17 0.7221 -0.0167 0.4701 0.079 Uiso calc R 1 H
C18 0.5678(5) 0.1178(3) 0.43121(9) 0.0506(7) Uani d . 1 C
H18 0.6845 0.1200 0.4123 0.061 Uiso calc R 1 H
C19 0.2863(4) 0.4343(3) 0.39848(6) 0.0316(5) Uani d . 1 C
C20 0.0808(5) 0.4963(3) 0.39395(8) 0.0460(7) Uani d . 1 C
H20 -0.0374 0.4433 0.3827 0.055 Uiso calc R 1 H
C21 0.0453(6) 0.6362(3) 0.40568(9) 0.0575(8) Uani d . 1 C
H21 -0.0953 0.6788 0.4013 0.069 Uiso calc R 1 H
C22 0.2085(6) 0.7125(3) 0.42336(9) 0.0528(8) Uani d . 1 C
H22 0.1822 0.8075 0.4315 0.063 Uiso calc R 1 H
C23 0.4117(6) 0.6508(3) 0.42925(9) 0.0581(9) Uani d . 1 C
H23 0.5265 0.7026 0.4420 0.070 Uiso calc R 1 H
C24 0.4500(5) 0.5128(3) 0.41665(8) 0.0480(7) Uani d . 1 C
H24 0.5920 0.4716 0.4206 0.058 Uiso calc R 1 H

loop_
_atom_site_aniso_label
_atom_site_aniso_U_11
_atom_site_aniso_U_22
_atom_site_aniso_U_33
_atom_site_aniso_U_12
_atom_site_aniso_U_13
_atom_site_aniso_U_23
O1 0.0307(8) 0.0423(9) 0.0290(8) 0.0041(8) 0.0005(7) 0.0003(8)
O2 0.0499(11) 0.0505(11) 0.0579(12) -0.0022(11) -0.0125(10) -0.0190(10)
O3 0.0464(10) 0.0392(10) 0.0546(11) 0.0017(10) -0.0094(9) 0.0118(9)
N1 0.0384(11) 0.0267(9) 0.0246(9) 0.0000(10) 0.0014(9) -0.0004(8)
C1 0.0353(13) 0.0354(12) 0.0259(11) 0.0006(12) 0.0015(11) -0.0019(10)
C2 0.0310(12) 0.0426(14) 0.0257(11) 0.0027(12) 0.0008(10) -0.0064(11)
C3 0.0293(12) 0.0357(12) 0.0262(11) 0.0036(11) 0.0021(10) -0.0012(10)
C4 0.0479(15) 0.0262(12) 0.0420(14) 0.0001(12) 0.0134(13) -0.0038(11)
C5 0.0412(13) 0.0322(13) 0.0381(13) -0.0046(12) 0.0010(12) 0.0004(11)
C6 0.0574(17) 0.0535(16) 0.0338(13) -0.0219(15) 0.0073(13) -0.0049(13)
C7 0.0409(13) 0.0301(11) 0.0251(11) -0.0005(12) 0.0067(11) -0.0027(10)
C8 0.0550(17) 0.0521(17) 0.0380(14) -0.0122(15) 0.0002(14) 0.0018(13)
C9 0.078(2) 0.0453(17) 0.0434(16) -0.0246(17) 0.0068(17) -0.0025(13)
C10 0.095(2) 0.0263(12) 0.0407(15) -0.0023(17) 0.0235(17) -0.0039(12)
C11 0.0644(18) 0.0330(13) 0.0385(14) 0.0135(15) 0.0105(14) 0.0034(12)
C12 0.0445(14) 0.0309(12) 0.0310(12) 0.0006(14) 0.0061(12) -0.0010(10)
C13 0.0424(14) 0.0289(12) 0.0293(12) -0.0012(12) -0.0065(11) -0.0043(10)
C14 0.0600(17) 0.0420(14) 0.0321(13) 0.0049(15) 0.0041(13) 0.0016(11)
C15 0.092(2) 0.0486(17) 0.0326(14) -0.005(2) 0.0049(16) 0.0033(13)
C16 0.099(3) 0.0462(17) 0.0416(16) -0.012(2) -0.0212(18) 0.0124(14)
C17 0.070(2) 0.0520(18) 0.074(2) 0.0033(18) -0.029(2) 0.0185(17)
C18 0.0490(16) 0.0469(16) 0.0558(17) 0.0042(15) -0.0070(15) 0.0096(14)
C19 0.0411(13) 0.0315(12) 0.0224(11) 0.0003(13) 0.0020(11) 0.0016(10)
C20 0.0489(16) 0.0377(14) 0.0516(16) 0.0105(15) -0.0096(14) -0.0022(13)
C21 0.0620(19) 0.0454(16) 0.0651(19) 0.0175(17) -0.0046(17) 0.0009(15)
C22 0.079(2) 0.0299(13) 0.0498(16) 0.0051(17) 0.0104(17) 0.0016(13)
C23 0.065(2) 0.0434(16) 0.065(2) -0.0088(17) -0.0009(18) -0.0128(15)
C24 0.0462(15) 0.0421(15) 0.0557(17) 0.0033(15) -0.0050(14) -0.0088(14)

loop_
_atom_type_symbol
_atom_type_description
_atom_type_scat_dispersion_real
_atom_type_scat_dispersion_imag
_atom_type_scat_source
C C 0.0033 0.0000 'International Tables Vol C Tables 4.2.6.8 and 6.1.1.4'
H H 0.0000 0.0000 'International Tables Vol C Tables 4.2.6.8 and 6.1.1.4'
N N 0.0061 0.0000 'International Tables Vol C Tables 4.2.6.8 and 6.1.1.4'
O O 0.0106 0.0000 'International Tables Vol C Tables 4.2.6.8 and 6.1.1.4'

loop_
_geom_angle_atom_site_label_1
_geom_angle_atom_site_label_2
_geom_angle_atom_site_label_3
_geom_angle
_geom_angle_publ_flag
C1 O1 C3 107.49(17) y
C5 O2 H2 109.5 ?
C12 O3 H3 109.5 ?
C1 N1 C4 114.10(19) y
C1 N1 C2 106.83(17) y
C4 N1 C2 106.85(18) y
O1 C1 N1 105.92(18) y
O1 C1 C7 112.82(19) y
N1 C1 C7 112.7(2) y
O1 C1 H1 108.4 ?
N1 C1 H1 108.4 ?
C7 C1 H1 108.4 ?
N1 C2 C6 104.80(19) y
N1 C2 C3 104.82(18) y
C6 C2 C3 117.3(2) y
N1 C2 H2A 109.8 ?
C6 C2 H2A 109.8 ?
C3 C2 H2A 109.8 ?
O1 C3 C13 107.97(18) y
O1 C3 C19 108.96(19) y
C13 C3 C19 108.40(18) y
O1 C3 C2 102.98(16) y
C13 C3 C2 112.0(2) y
C19 C3 C2 116.1(2) y
N1 C4 C5 104.0(2) y
N1 C4 H4A 111.0 ?
C5 C4 H4A 111.0 ?
N1 C4 H4B 111.0 ?
C5 C4 H4B 111.0 ?
H4A C4 H4B 109.0 ?
O2 C5 C6 109.0(2) y
O2 C5 C4 112.5(2) y
C6 C5 C4 101.4(2) y
O2 C5 H5 111.2 ?
C6 C5 H5 111.2 ?
C4 C5 H5 111.2 ?
C5 C6 C2 105.0(2) y
C5 C6 H6A 110.8 ?
C2 C6 H6A 110.8 ?
C5 C6 H6B 110.8 ?
C2 C6 H6B 110.8 ?
H6A C6 H6B 108.8 ?
C8 C7 C12 117.8(2) ?
C8 C7 C1 118.0(2) ?
C12 C7 C1 124.1(2) ?
C9 C8 C7 122.4(3) ?
C9 C8 H8 118.8 ?
C7 C8 H8 118.8 ?
C10 C9 C8 118.6(3) ?
C10 C9 H9 120.7 ?
C8 C9 H9 120.7 ?
C9 C10 C11 121.1(3) ?
C9 C10 H10 119.5 ?
C11 C10 H10 119.5 ?
C10 C11 C12 119.8(3) ?
C10 C11 H11 120.1 ?
C12 C11 H11 120.1 ?
O3 C12 C7 122.6(2) ?
O3 C12 C11 117.1(2) ?
C7 C12 C11 120.3(3) ?
C18 C13 C14 118.7(2) ?
C18 C13 C3 122.3(2) ?
C14 C13 C3 118.9(2) ?
C13 C14 C15 120.6(3) ?
C13 C14 H14 119.7 ?
C15 C14 H14 119.7 ?
C16 C15 C14 120.1(3) ?
C16 C15 H15 119.9 ?
C14 C15 H15 119.9 ?
C17 C16 C15 120.1(3) ?
C17 C16 H16 119.9 ?
C15 C16 H16 119.9 ?
C16 C17 C18 120.1(3) ?
C16 C17 H17 119.9 ?
C18 C17 H17 119.9 ?
C13 C18 C17 120.2(3) ?
C13 C18 H18 119.9 ?
C17 C18 H18 119.9 ?
C24 C19 C20 117.8(2) ?
C24 C19 C3 117.9(2) ?
C20 C19 C3 124.3(2) ?
C19 C20 C21 120.5(3) ?
C19 C20 H20 119.7 ?
C21 C20 H20 119.7 ?
C22 C21 C20 121.0(3) ?
C22 C21 H21 119.5 ?
C20 C21 H21 119.5 ?
C21 C22 C23 119.2(3) ?
C21 C22 H22 120.4 ?
C23 C22 H22 120.4 ?
C22 C23 C24 120.1(3) ?
C22 C23 H23 119.9 ?
C24 C23 H23 119.9 ?
C19 C24 C23 121.4(3) ?
C19 C24 H24 119.3 ?
C23 C24 H24 119.3 ?

loop_
_geom_bond_atom_site_label_1
_geom_bond_atom_site_label_2
_geom_bond_distance
_geom_bond_publ_flag
O1 C1 1.439(3) y
O1 C3 1.448(3) y
O2 C5 1.417(3) y
O2 H2 0.8400 ?
O3 C12 1.369(3) y
O3 H3 0.8400 ?
N1 C1 1.460(3) y
N1 C4 1.483(3) y
N1 C2 1.498(3) y
C1 C7 1.519(3) y
C1 H1 1.0000 ?
C2 C6 1.530(4) y
C2 C3 1.570(3) y
C2 H2A 1.0000 ?
C3 C13 1.523(3) y
C3 C19 1.536(3) y
C4 C5 1.505(3) y
C4 H4A 0.9900 ?
C4 H4B 0.9900 ?
C5 C6 1.498(3) y
C5 H5 1.0000 ?
C6 H6A 0.9900 ?
C6 H6B 0.9900 ?
C7 C8 1.388(4) ?
C7 C12 1.393(4) ?
C8 C9 1.385(4) ?
C8 H8 0.9500 ?
C9 C10 1.368(4) ?
C9 H9 0.9500 ?
C10 C11 1.379(4) ?
C10 H10 0.9500 ?
C11 C12 1.395(3) ?
C11 H11 0.9500 ?
C13 C18 1.380(4) ?
C13 C14 1.387(4) ?
C14 C15 1.388(4) ?
C14 H14 0.9500 ?
C15 C16 1.372(5) ?
C15 H15 0.9500 ?
C16 C17 1.365(5) ?
C16 H16 0.9500 ?
C17 C18 1.403(4) ?
C17 H17 0.9500 ?
C18 H18 0.9500 ?
C19 C24 1.379(4) ?
C19 C20 1.379(4) ?
C20 C21 1.392(4) ?
C20 H20 0.9500 ?
C21 C22 1.358(4) ?
C21 H21 0.9500 ?
C22 C23 1.372(4) ?
C22 H22 0.9500 ?
C23 C24 1.387(4) ?
C23 H23 0.9500 ?
C24 H24 0.9500 ?

loop_
_geom_hbond_atom_site_label_D
_geom_hbond_atom_site_label_H
_geom_hbond_atom_site_label_A
_geom_hbond_site_symmetry_A
_geom_hbond_distance_DH
_geom_hbond_distance_HA
_geom_hbond_distance_DA
_geom_hbond_angle_DHA
O3 H3 N1 . 0.84 1.83 2.583(3) 148
O2 H2 O3 3_545 0.84 2.11 2.937(3) 168
C11 H11 O2 3_555 0.95 2.75 3.229(3) 112
C4 H4A O2 1_655 0.99 2.80 3.687(3) 149

loop_
_geom_torsion_atom_site_label_1
_geom_torsion_atom_site_label_2
_geom_torsion_atom_site_label_3
_geom_torsion_atom_site_label_4
_geom_torsion
C3 O1 C1 N1 -35.9(2)
C3 O1 C1 C7 87.9(2)
C4 N1 C1 O1 -93.9(2)
C2 N1 C1 O1 24.0(2)
C4 N1 C1 C7 142.3(2)
C2 N1 C1 C7 -99.9(2)
C1 N1 C2 C6 -128.6(2)
C4 N1 C2 C6 -6.1(3)
C1 N1 C2 C3 -4.4(2)
C4 N1 C2 C3 118.1(2)
C1 O1 C3 C13 150.46(18)
C1 O1 C3 C19 -92.0(2)
C1 O1 C3 C2 31.8(2)
N1 C2 C3 O1 -16.3(2)
C6 C2 C3 O1 99.5(2)
N1 C2 C3 C13 -132.1(2)
C6 C2 C3 C13 -16.3(3)
N1 C2 C3 C19 102.7(2)
C6 C2 C3 C19 -141.6(2)
C1 N1 C4 C5 147.81(19)
C2 N1 C4 C5 30.0(3)
N1 C4 C5 O2 74.4(3)
N1 C4 C5 C6 -42.0(3)
O2 C5 C6 C2 -80.8(3)
C4 C5 C6 C2 38.1(3)
N1 C2 C6 C5 -20.2(3)
C3 C2 C6 C5 -136.0(2)
O1 C1 C7 C8 52.1(3)
N1 C1 C7 C8 172.0(2)
O1 C1 C7 C12 -132.7(2)
N1 C1 C7 C12 -12.7(3)
C12 C7 C8 C9 1.9(4)
C1 C7 C8 C9 177.4(2)
C7 C8 C9 C10 -0.8(4)
C8 C9 C10 C11 0.3(4)
C9 C10 C11 C12 -0.8(4)
C8 C7 C12 O3 176.2(2)
C1 C7 C12 O3 1.0(4)
C8 C7 C12 C11 -2.4(3)
C1 C7 C12 C11 -177.6(2)
C10 C11 C12 O3 -176.8(2)
C10 C11 C12 C7 1.9(4)
O1 C3 C13 C18 -7.7(3)
C19 C3 C13 C18 -125.6(3)
C2 C3 C13 C18 105.0(3)
O1 C3 C13 C14 174.5(2)
C19 C3 C13 C14 56.6(3)
C2 C3 C13 C14 -72.8(3)
C18 C13 C14 C15 -1.4(4)
C3 C13 C14 C15 176.4(2)
C13 C14 C15 C16 1.0(4)
C14 C15 C16 C17 0.2(5)
C15 C16 C17 C18 -1.0(5)
C14 C13 C18 C17 0.7(4)
C3 C13 C18 C17 -177.1(3)
C16 C17 C18 C13 0.5(5)
O1 C3 C19 C24 -51.3(3)
C13 C3 C19 C24 66.0(3)
C2 C3 C19 C24 -167.0(2)
O1 C3 C19 C20 132.6(2)
C13 C3 C19 C20 -110.1(3)
C2 C3 C19 C20 17.0(3)
C24 C19 C20 C21 3.1(4)
C3 C19 C20 C21 179.2(2)
C19 C20 C21 C22 -2.9(5)
C20 C21 C22 C23 0.7(5)
C21 C22 C23 C24 1.0(5)
C20 C19 C24 C23 -1.4(4)
C3 C19 C24 C23 -177.7(3)
C22 C23 C24 C19 -0.7(5)

loop_
_cod_related_entry_id
_cod_related_entry_database
_cod_related_entry_code
1 ChemSpider 21173300
